data_4074056
loop_
_publ_author_name
'Fantasia, Serena'
'Petersen, Jeffrey L.'
'Jacobsen, Heiko'
'Cavallo, Luigi'
'Nolan, Steven P.'

_publ_section_title
;
 Electronic Properties of N-Heterocyclic Carbene (NHC) Ligands:&#x00A0;
 Synthetic, Structural, and Spectroscopic Studies of (NHC)Platinum(II)
 Complexes
;
_journal_issue 24
_journal_name_full Organometallics
_journal_page_first 5880
_journal_paper_doi 10.1021/om700857j
_journal_volume 26
_journal_year 2007
_chemical_formula_sum 'C22 H20 Cl2 N3 O Pt S'
_chemical_formula_weight 640.46
_chemical_name_systematic
;

 ?

;
_space_group_IT_number 60
_symmetry_cell_setting orthorhombic
_symmetry_space_group_name_Hall '-P 2n 2ab'
_symmetry_space_group_name_H-M 'P b c n'
_atom_sites_solution_hydrogens geom
_atom_sites_solution_primary direct
_atom_sites_solution_secondary difmap
_audit_creation_method SHELXL-97
_cell_angle_alpha 90.00
_cell_angle_beta 90.00
_cell_angle_gamma 90.00
_cell_formula_units_Z 8
_cell_length_a 29.6172(15)
_cell_length_b 9.6056(5)
_cell_length_c 16.3161(8)
_cell_measurement_reflns_used 9614
_cell_measurement_temperature 100(2)
_cell_measurement_theta_max 39.25
_cell_measurement_theta_min 2.85
_cell_volume 4641.8(4)
_computing_cell_refinement 'Bruker SMART'
_computing_data_collection 'Bruker SMART'
_computing_data_reduction 'Bruker SAINT'
_computing_molecular_graphics 'Bruker SHELXTL'
_computing_publication_material 'Bruker SHELXTL'
_computing_structure_refinement 'SHELXL-97 (Sheldrick, 1997)'
_computing_structure_solution 'SHELXS-97 (Sheldrick, 1990)'
_diffrn_ambient_temperature 100(2)
_diffrn_measured_fraction_theta_full 0.976
_diffrn_measured_fraction_theta_max 0.976
_diffrn_measurement_device_type 'CCD area detector'
_diffrn_measurement_method 'phi and omega scans'
_diffrn_radiation_monochromator graphite
_diffrn_radiation_source 'fine-focus sealed tube'
_diffrn_radiation_type MoK\a
_diffrn_radiation_wavelength 0.71073
_diffrn_reflns_av_R_equivalents 0.0626
_diffrn_reflns_av_sigmaI/netI 0.0428
_diffrn_reflns_limit_h_max 49
_diffrn_reflns_limit_h_min -51
_diffrn_reflns_limit_k_max 12
_diffrn_reflns_limit_k_min -17
_diffrn_reflns_limit_l_max 28
_diffrn_reflns_limit_l_min -29
_diffrn_reflns_number 90939
_diffrn_reflns_theta_full 39.63
_diffrn_reflns_theta_max 39.63
_diffrn_reflns_theta_min 2.82
_exptl_absorpt_coefficient_mu 6.385
_exptl_absorpt_correction_T_max 0.7408
_exptl_absorpt_correction_T_min 0.3616
_exptl_absorpt_correction_type none
_exptl_crystal_colour translucent
_exptl_crystal_density_diffrn 1.833
_exptl_crystal_density_meas 0
_exptl_crystal_density_method 'not measured'
_exptl_crystal_description Block
_exptl_crystal_F_000 2472
_exptl_crystal_size_max 0.20
_exptl_crystal_size_mid 0.05
_exptl_crystal_size_min 0.05
_refine_diff_density_max 4.714
_refine_diff_density_min -6.556
_refine_diff_density_rms 0.217
_refine_ls_extinction_method none
_refine_ls_goodness_of_fit_ref 1.131
_refine_ls_hydrogen_treatment mixed
_refine_ls_matrix_type full
_refine_ls_number_parameters 351
_refine_ls_number_reflns 13711
_refine_ls_number_restraints 0
_refine_ls_restrained_S_all 1.131
_refine_ls_R_factor_all 0.0544
_refine_ls_R_factor_gt 0.0406
_refine_ls_shift/su_max 0.002
_refine_ls_shift/su_mean 0.000
_refine_ls_structure_factor_coef Fsqd
_refine_ls_weighting_details 'calc w=1/[\s^2^(Fo^2^)+(0.0231P)^2^+18.8483P] where P=(Fo^2^+2Fc^2^)/3'
_refine_ls_weighting_scheme calc
_refine_ls_wR_factor_gt 0.0906
_refine_ls_wR_factor_ref 0.0977
_reflns_number_gt 11039
_reflns_number_total 13711
_reflns_threshold_expression >2sigma(I)
_cod_data_source_file om700857j-file004.cif
_cod_data_source_block sf661pbcn
_cod_depositor_comments
;
The following automatic conversions were performed:

'_symmetry_cell_setting' value 'Orthorhombic' changed to
'orthorhombic' according to
/home/saulius/struct/CIF-dictionaries/cif_core.dic dictionary named
'cif_core.dic' version 2.4.1 from 2010-06-29.

Automatic conversion script
Id: cif_fix_values 1715 2011-07-08 13:25:40Z adriana 
;
_cod_original_sg_symbol_H-M Pbcn
_cod_database_code 4074056

loop_
_symmetry_equiv_pos_as_xyz
'x, y, z'
'-x+1/2, -y+1/2, z+1/2'
'-x, y, -z+1/2'
'x+1/2, -y+1/2, -z'
'-x, -y, -z'
'x-1/2, y-1/2, -z-1/2'
'x, -y, z-1/2'
'-x-1/2, y-1/2, z'

loop_
_atom_site_label
_atom_site_type_symbol
_atom_site_fract_x
_atom_site_fract_y
_atom_site_fract_z
_atom_site_U_iso_or_equiv
_atom_site_adp_type
_atom_site_occupancy
_atom_site_symmetry_multiplicity
_atom_site_calc_flag
Pt1 Pt 0.162745(3) 0.366722(10) 0.191190(6) 0.01304(3) Uani 1 1 d
Cl1 Cl 0.19228(3) 0.29723(8) 0.31816(4) 0.01926(12) Uani 1 1 d
C1 C 0.13441(10) 0.4268(3) 0.08786(16) 0.0156(4) Uani 1 1 d
N1 N 0.10400(9) 0.5327(3) 0.08029(14) 0.0163(4) Uani 1 1 d
O1 O 0.19899(9) 0.6593(3) 0.12917(15) 0.0224(4) Uani 1 1 d
C2 C 0.09126(10) 0.5422(3) -0.00137(17) 0.0176(5) Uani 1 1 d
N2 N 0.13833(9) 0.3759(3) 0.01172(14) 0.0164(4) Uani 1 1 d
Cl3 Cl 0.12075(3) 0.16353(8) 0.18201(5) 0.02355(13) Uani 1 1 d
N3 N 0.11188(9) 0.4462(3) -0.04449(15) 0.0188(4) Uani 1 1 d
C3 C 0.08762(10) 0.6140(3) 0.14806(17) 0.0167(4) Uani 1 1 d
C4 C 0.06719(11) 0.5430(3) 0.21276(18) 0.0190(5) Uani 1 1 d
H4 H 0.0604(17) 0.441(6) 0.208(3) 0.027(12) Uiso 1 1 d
C5 C 0.05208(12) 0.6196(4) 0.27984(19) 0.0224(6) Uani 1 1 d
H5 H 0.035(2) 0.570(6) 0.325(3) 0.038(15) Uiso 1 1 d
C6 C 0.05633(12) 0.7628(4) 0.2808(2) 0.0249(6) Uani 1 1 d
S7 S 0.20401(3) 0.55832(7) 0.19649(4) 0.01592(11) Uani 1 1 d
C7 C 0.07682(13) 0.8315(4) 0.2162(2) 0.0272(6) Uani 1 1 d
H7 H 0.0823(18) 0.918(6) 0.218(3) 0.035(14) Uiso 1 1 d
C8 C 0.09320(12) 0.7567(3) 0.1490(2) 0.0233(6) Uani 1 1 d
H8 H 0.1083(16) 0.798(5) 0.107(3) 0.025(12) Uiso 1 1 d
C9 C 0.05951(10) 0.6427(3) -0.03641(17) 0.0176(5) Uani 1 1 d
C10 C 0.07040(12) 0.7068(4) -0.11070(19) 0.0223(5) Uani 1 1 d
H10 H 0.0988(18) 0.679(6) -0.133(3) 0.032(13) Uiso 1 1 d
C11 C 0.03989(14) 0.7979(4) -0.1469(2) 0.0305(7) Uani 1 1 d
H11 H 0.046(3) 0.822(8) -0.189(4) 0.06(2) Uiso 1 1 d
C12 C -0.00142(14) 0.8248(5) -0.1101(2) 0.0309(7) Uani 1 1 d
H12 H -0.021(2) 0.879(7) -0.133(4) 0.055(19) Uiso 1 1 d
C13 C -0.01222(13) 0.7609(4) -0.0363(2) 0.0300(7) Uani 1 1 d
H13 H -0.0390(19) 0.775(6) -0.014(3) 0.037(14) Uiso 1 1 d
C14 C 0.01795(12) 0.6706(4) 0.0009(2) 0.0251(6) Uani 1 1 d
H14 H 0.0089(17) 0.626(5) 0.049(3) 0.025(12) Uiso 1 1 d
C15 C 0.16285(10) 0.2551(3) -0.01397(16) 0.0166(4) Uani 1 1 d
C16 C 0.14032(12) 0.1574(3) -0.06185(19) 0.0218(5) Uani 1 1 d
H16 H 0.1123(18) 0.164(5) -0.073(3) 0.026(12) Uiso 1 1 d
C17 C 0.16336(12) 0.0388(4) -0.0878(2) 0.0234(6) Uani 1 1 d
H17 H 0.1487(16) -0.027(5) -0.123(3) 0.020(10) Uiso 1 1 d
C18 C 0.20827(12) 0.0189(3) -0.06516(19) 0.0229(6) Uani 1 1 d
H18 H 0.2242(16) -0.063(5) -0.080(3) 0.026(12) Uiso 1 1 d
C19 C 0.23035(12) 0.1186(4) -0.01814(19) 0.0217(5) Uani 1 1 d
H19 H 0.2627(19) 0.104(6) -0.003(3) 0.036(14) Uiso 1 1 d
C20 C 0.20777(11) 0.2379(3) 0.00773(18) 0.0192(5) Uani 1 1 d
H20 H 0.2231(15) 0.305(5) 0.035(3) 0.018(10) Uiso 1 1 d
C21 C 0.26180(11) 0.5103(4) 0.2047(2) 0.0216(5) Uani 1 1 d
H211 H 0.2795(16) 0.580(5) 0.206(3) 0.020(11) Uiso 1 1 d
H212 H 0.2665(16) 0.461(5) 0.256(3) 0.026(12) Uiso 1 1 d
H213 H 0.268(2) 0.457(7) 0.159(4) 0.049(17) Uiso 1 1 d
C22 C 0.19338(13) 0.6458(3) 0.2907(2) 0.0229(6) Uani 1 1 d
H221 H 0.1636(17) 0.691(6) 0.280(3) 0.032(14) Uiso 1 1 d
H222 H 0.1958(17) 0.580(5) 0.339(3) 0.025(12) Uiso 1 1 d
H223 H 0.217(2) 0.727(6) 0.294(3) 0.039(15) Uiso 1 1 d

loop_
_atom_site_aniso_label
_atom_site_aniso_U_11
_atom_site_aniso_U_22
_atom_site_aniso_U_33
_atom_site_aniso_U_23
_atom_site_aniso_U_13
_atom_site_aniso_U_12
Pt1 0.01472(5) 0.01216(4) 0.01224(4) 0.00075(3) 0.00064(3) 0.00113(3)
Cl1 0.0220(3) 0.0203(3) 0.0155(2) 0.0044(2) -0.0012(2) 0.0013(2)
C1 0.0184(12) 0.0141(10) 0.0142(9) 0.0008(7) 0.0003(8) 0.0020(8)
N1 0.0204(11) 0.0157(9) 0.0128(8) 0.0004(7) 0.0003(7) 0.0046(8)
O1 0.0265(12) 0.0186(9) 0.0220(9) 0.0059(8) 0.0040(8) -0.0003(8)
C2 0.0193(13) 0.0190(11) 0.0147(10) 0.0017(8) -0.0001(8) 0.0029(9)
N2 0.0188(11) 0.0178(10) 0.0126(8) -0.0009(7) -0.0001(7) 0.0041(8)
Cl3 0.0242(3) 0.0186(3) 0.0278(3) 0.0015(2) -0.0011(3) -0.0054(2)
N3 0.0226(12) 0.0202(10) 0.0135(8) 0.0013(8) -0.0005(8) 0.0050(8)
C3 0.0186(12) 0.0160(11) 0.0156(10) -0.0008(8) 0.0004(8) 0.0025(8)
C4 0.0205(13) 0.0186(12) 0.0178(10) 0.0021(9) 0.0010(9) 0.0019(9)
C5 0.0226(14) 0.0273(15) 0.0173(11) -0.0029(10) 0.0016(10) 0.0060(11)
C6 0.0237(15) 0.0276(15) 0.0235(13) -0.0102(11) -0.0041(11) 0.0060(11)
S7 0.0186(3) 0.0135(2) 0.0156(2) 0.0004(2) 0.0022(2) 0.0000(2)
C7 0.0283(17) 0.0172(12) 0.0362(17) -0.0072(12) -0.0012(13) 0.0028(11)
C8 0.0251(15) 0.0166(12) 0.0282(14) 0.0008(10) 0.0040(11) 0.0007(10)
C9 0.0176(12) 0.0195(11) 0.0157(10) 0.0021(8) 0.0001(8) 0.0027(9)
C10 0.0226(14) 0.0263(14) 0.0180(11) 0.0059(10) 0.0019(10) 0.0043(11)
C11 0.0336(19) 0.0339(18) 0.0238(14) 0.0123(13) 0.0023(13) 0.0096(14)
C12 0.0270(17) 0.0350(18) 0.0308(16) 0.0103(14) -0.0014(13) 0.0119(14)
C13 0.0207(15) 0.0383(19) 0.0311(16) 0.0061(14) 0.0030(12) 0.0096(13)
C14 0.0226(15) 0.0301(15) 0.0227(12) 0.0074(11) 0.0041(11) 0.0053(12)
C15 0.0191(12) 0.0170(11) 0.0136(9) -0.0014(8) 0.0005(8) 0.0028(9)
C16 0.0221(14) 0.0224(13) 0.0209(12) -0.0054(10) -0.0029(10) 0.0010(10)
C17 0.0259(15) 0.0203(13) 0.0239(13) -0.0068(10) -0.0013(11) 0.0014(10)
C18 0.0278(15) 0.0215(13) 0.0194(12) -0.0038(10) 0.0004(10) 0.0068(11)
C19 0.0206(14) 0.0262(14) 0.0182(11) -0.0040(10) -0.0010(9) 0.0062(10)
C20 0.0193(13) 0.0208(12) 0.0175(10) -0.0042(9) -0.0001(9) 0.0016(9)
C21 0.0191(13) 0.0206(12) 0.0252(13) -0.0020(10) 0.0004(10) -0.0004(10)
C22 0.0282(16) 0.0194(13) 0.0212(12) -0.0047(9) 0.0034(11) -0.0008(10)

loop_
_atom_type_symbol
_atom_type_description
_atom_type_scat_dispersion_real
_atom_type_scat_dispersion_imag
_atom_type_scat_source
C C 0.0033 0.0016 'International Tables Vol C Tables 4.2.6.8 and 6.1.1.4'
H H 0.0000 0.0000 'International Tables Vol C Tables 4.2.6.8 and 6.1.1.4'
N N 0.0061 0.0033 'International Tables Vol C Tables 4.2.6.8 and 6.1.1.4'
O O 0.0106 0.0060 'International Tables Vol C Tables 4.2.6.8 and 6.1.1.4'
S S 0.1246 0.1234 'International Tables Vol C Tables 4.2.6.8 and 6.1.1.4'
Cl Cl 0.1484 0.1585 'International Tables Vol C Tables 4.2.6.8 and 6.1.1.4'
Pt Pt -1.7033 8.3905 'International Tables Vol C Tables 4.2.6.8 and 6.1.1.4'

loop_
_geom_angle_atom_site_label_1
_geom_angle_atom_site_label_2
_geom_angle_atom_site_label_3
_geom_angle
C1 Pt1 S7 91.44(8)
C1 Pt1 Cl3 87.86(8)
S7 Pt1 Cl3 178.18(3)
C1 Pt1 Cl1 176.55(8)
S7 Pt1 Cl1 89.78(3)
Cl3 Pt1 Cl1 91.01(3)
N2 C1 N1 104.2(2)
N2 C1 Pt1 130.5(2)
N1 C1 Pt1 125.25(19)
C1 N1 C2 108.4(2)
C1 N1 C3 123.9(2)
C2 N1 C3 127.6(2)
N3 C2 N1 110.0(2)
N3 C2 C9 123.6(3)
N1 C2 C9 126.4(3)
C1 N2 N3 112.8(2)
C1 N2 C15 127.7(2)
N3 N2 C15 119.3(2)
C2 N3 N2 104.6(2)
C8 C3 C4 121.9(3)
C8 C3 N1 120.5(3)
C4 C3 N1 117.6(3)
C5 C4 C3 118.4(3)
C6 C5 C4 120.4(3)
C5 C6 C7 120.4(3)
O1 S7 C21 108.95(16)
O1 S7 C22 108.37(15)
C21 S7 C22 103.14(17)
O1 S7 Pt1 117.60(11)
C21 S7 Pt1 108.60(11)
C22 S7 Pt1 109.21(12)
C6 C7 C8 120.3(3)
C3 C8 C7 118.5(3)
C10 C9 C14 119.8(3)
C10 C9 C2 118.8(3)
C14 C9 C2 121.4(3)
C11 C10 C9 119.7(3)
C12 C11 C10 120.4(3)
C11 C12 C13 119.7(3)
C14 C13 C12 120.5(3)
C13 C14 C9 119.8(3)
C20 C15 C16 121.6(3)
C20 C15 N2 120.6(3)
C16 C15 N2 117.9(3)
C15 C16 C17 119.1(3)
C18 C17 C16 119.9(3)
C19 C18 C17 120.1(3)
C18 C19 C20 120.5(3)
C15 C20 C19 118.8(3)

loop_
_geom_bond_atom_site_label_1
_geom_bond_atom_site_label_2
_geom_bond_distance
Pt1 C1 1.970(3)
Pt1 S7 2.2109(7)
Pt1 Cl3 2.3192(8)
Pt1 Cl1 2.3458(7)
C1 N2 1.340(3)
C1 N1 1.364(4)
N1 C2 1.388(4)
N1 C3 1.438(4)
O1 S7 1.473(2)
C2 N3 1.311(4)
C2 C9 1.464(4)
N2 N3 1.383(3)
N2 C15 1.432(4)
C3 C8 1.381(4)
C3 C4 1.395(4)
C4 C5 1.393(4)
C5 C6 1.381(5)
C6 C7 1.384(6)
S7 C21 1.778(3)
S7 C22 1.779(3)
C7 C8 1.398(5)
C9 C10 1.397(4)
C9 C14 1.399(4)
C10 C11 1.390(5)
C11 C12 1.387(6)
C12 C13 1.390(5)
C13 C14 1.385(5)
C15 C20 1.386(4)
C15 C16 1.391(4)
C16 C17 1.395(5)
C17 C18 1.394(5)
C18 C19 1.390(5)
C19 C20 1.392(4)

loop_
_geom_torsion_atom_site_label_1
_geom_torsion_atom_site_label_2
_geom_torsion_atom_site_label_3
_geom_torsion_atom_site_label_4
_geom_torsion
S7 Pt1 C1 N2 111.3(3)
Cl3 Pt1 C1 N2 -67.1(3)
Cl1 Pt1 C1 N2 -138.0(12)
S7 Pt1 C1 N1 -70.9(2)
Cl3 Pt1 C1 N1 110.8(3)
Cl1 Pt1 C1 N1 39.8(15)
N2 C1 N1 C2 -0.8(3)
Pt1 C1 N1 C2 -179.1(2)
N2 C1 N1 C3 176.9(3)
Pt1 C1 N1 C3 -1.4(4)
C1 N1 C2 N3 0.8(4)
C3 N1 C2 N3 -176.8(3)
C1 N1 C2 C9 -179.4(3)
C3 N1 C2 C9 3.0(5)
N1 C1 N2 N3 0.6(3)
Pt1 C1 N2 N3 178.8(2)
N1 C1 N2 C15 -173.8(3)
Pt1 C1 N2 C15 4.4(5)
N1 C2 N3 N2 -0.4(3)
C9 C2 N3 N2 179.8(3)
C1 N2 N3 C2 -0.1(4)
C15 N2 N3 C2 174.7(3)
C1 N1 C3 C8 121.8(3)
C2 N1 C3 C8 -60.9(4)
C1 N1 C3 C4 -56.6(4)
C2 N1 C3 C4 120.7(3)
C8 C3 C4 C5 0.1(5)
N1 C3 C4 C5 178.5(3)
C3 C4 C5 C6 1.6(5)
C4 C5 C6 C7 -1.9(5)
C1 Pt1 S7 O1 -0.74(14)
Cl3 Pt1 S7 O1 66.7(9)
Cl1 Pt1 S7 O1 -177.51(12)
C1 Pt1 S7 C21 -124.97(14)
Cl3 Pt1 S7 C21 -57.5(9)
Cl1 Pt1 S7 C21 58.26(12)
C1 Pt1 S7 C22 123.23(16)
Cl3 Pt1 S7 C22 -169.3(9)
Cl1 Pt1 S7 C22 -53.54(13)
C5 C6 C7 C8 0.4(6)
C4 C3 C8 C7 -1.5(5)
N1 C3 C8 C7 -179.9(3)
C6 C7 C8 C3 1.3(5)
N3 C2 C9 C10 -43.5(5)
N1 C2 C9 C10 136.7(3)
N3 C2 C9 C14 133.6(4)
N1 C2 C9 C14 -46.3(5)
C14 C9 C10 C11 0.1(5)
C2 C9 C10 C11 177.2(3)
C9 C10 C11 C12 -0.5(6)
C10 C11 C12 C13 0.5(7)
C11 C12 C13 C14 0.0(7)
C12 C13 C14 C9 -0.4(6)
C10 C9 C14 C13 0.4(6)
C2 C9 C14 C13 -176.6(4)
C1 N2 C15 C20 -51.9(4)
N3 N2 C15 C20 134.1(3)
C1 N2 C15 C16 128.9(3)
N3 N2 C15 C16 -45.2(4)
C20 C15 C16 C17 0.7(5)
N2 C15 C16 C17 180.0(3)
C15 C16 C17 C18 0.5(5)
C16 C17 C18 C19 -1.3(5)
C17 C18 C19 C20 0.9(5)
C16 C15 C20 C19 -1.1(5)
N2 C15 C20 C19 179.7(3)
C18 C19 C20 C15 0.3(5)
